data_4315294
loop_
_publ_author_name
'Edwin W. Y. Wong'
'Charles J. Walsby'
'Tim Storr'
'Daniel B. Leznoff'

_publ_contact_author_address
; 
Leznoff, Daniel B.
Department of Chemistry
Simon Fraser University
Burnaby, British Columbia
Canada         V5A 1S6
;
_publ_contact_author_email dleznoff@sfu.ca
_publ_contact_author_fax +1-778-782-3765
_publ_contact_author_name 'Daniel B. Leznoff'
_publ_contact_author_phone +1-778-782-4887
_publ_section_title
;
 Phthalocyanine as a Chemically Inert, Redox-Active Ligand: Structural and
 Electronic Properties of a Nb(IV)-Oxo Complex Incorporating a Highly
 Reduced Phthalocyanine(4-) Anion
;
_journal_name_full 'Inorganic Chemistry'
_journal_page_first 3343
_journal_page_last 3350
_journal_paper_doi 10.1021/ic902409n
_journal_volume 49
_journal_year 2010
_chemical_absolute_configuration ad
_chemical_formula_moiety 'C60.00 H74 K2 N8 Nb1.00 O15.00'
_chemical_formula_sum 'C60 H74 K2 N8 Nb O15'
_chemical_formula_weight 1318.39
_chemical_name_systematic ?
_space_group_IT_number 1
_symmetry_cell_setting triclinic
_symmetry_space_group_name_Hall 'P 1'
_symmetry_space_group_name_H-M 'P 1'
_atom_sites_solution_hydrogens geom
_atom_sites_solution_primary direct
_cell_angle_alpha 89.856(2)
_cell_angle_beta 75.837(2)
_cell_angle_gamma 69.397(2)
_cell_formula_units_Z 1
_cell_length_a 11.1153(18)
_cell_length_b 11.6215(19)
_cell_length_c 13.624(2)
_cell_measurement_reflns_used 9996
_cell_measurement_temperature 293
_cell_measurement_theta_max 28.25
_cell_measurement_theta_min 2.21
_cell_volume 1590.5(4)
_computing_cell_refinement 'Bruker SAINT'
_computing_data_collection 'Bruker APEX2'
_computing_data_reduction 'Bruker SAINT'
_computing_structure_solution
; 
SIR92 (Altomare et al, 1994)
CRYSTALS (Watkin, 1988) 
;
_diffrn_ambient_temperature 293
_diffrn_measured_fraction_theta_full 0.995
_diffrn_measured_fraction_theta_max 0.909
_diffrn_measurement_device_type 'Bruker APEX-II CCD'
_diffrn_measurement_method '\w scans'
_diffrn_radiation_monochromator graphite
_diffrn_radiation_type MoK\a
_diffrn_radiation_wavelength 0.71073
_diffrn_reflns_av_R_equivalents 0.011
_diffrn_reflns_limit_h_max 14
_diffrn_reflns_limit_h_min -14
_diffrn_reflns_limit_k_max 15
_diffrn_reflns_limit_k_min -15
_diffrn_reflns_limit_l_max 18
_diffrn_reflns_limit_l_min -18
_diffrn_reflns_number 18520
_diffrn_reflns_theta_full 25.901
_diffrn_reflns_theta_max 28.463
_diffrn_reflns_theta_min 1.880
_exptl_absorpt_coefficient_mu 0.390
_exptl_absorpt_correction_T_max 0.7457
_exptl_absorpt_correction_T_min 0.6749
_exptl_absorpt_correction_type multi-scan
_exptl_crystal_colour 'dark purple/green'
_exptl_crystal_density_diffrn 1.376
_exptl_crystal_description chunk
_exptl_crystal_F_000 689
_exptl_crystal_size_max 0.6
_exptl_crystal_size_mid 0.5
_exptl_crystal_size_min 0.5
_refine_diff_density_max 1.04
_refine_diff_density_min -0.33
_refine_ls_abs_structure_details 'Flack (1983), 6555 Friedel-pairs'
_refine_ls_abs_structure_Flack 0.47(3)
_refine_ls_extinction_method None
_refine_ls_goodness_of_fit_ref 1.0318
_refine_ls_hydrogen_treatment constr
_refine_ls_matrix_type full
_refine_ls_number_parameters 774
_refine_ls_number_reflns 13595
_refine_ls_number_restraints 29
_refine_ls_R_factor_all 0.0513
_refine_ls_R_factor_gt 0.0501
_refine_ls_shift/su_max 0.000898
_refine_ls_structure_factor_coef F
_refine_ls_weighting_details
;
 Method, part 1, Chebychev polynomial, (Watkin, 1994, Prince, 1982) 
 [weight] = 1.0/[A~0~*T~0~(x)+A~1~*T~1~(x) ... +A~n-1~]*T~n-1~(x)] 
 where A~i~ are the Chebychev coefficients listed below and x= Fcalc/Fmax 
 Method = Robust Weighting (Prince, 1982) 
 W = [weight] * [1-(deltaF/6*sigmaF)^2^]^2^ 
 A~i~ are: 
 0.238 0.234 0.574E-01 
;
_refine_ls_weighting_scheme calc
_refine_ls_wR_factor_all 0.0683
_refine_ls_wR_factor_gt 0.0568
_refine_ls_wR_factor_ref 0.0567
_reflns_limit_h_max 14
_reflns_limit_h_min -14
_reflns_limit_k_max 15
_reflns_limit_k_min -15
_reflns_limit_l_max 18
_reflns_limit_l_min -18
_reflns_number_gt 13630
_reflns_number_total 13862
_reflns_threshold_expression I>2.0\s(I)
_oxford_diffrn_Wilson_B_factor 4.08
_oxford_diffrn_Wilson_scale 75.02
_oxford_refine_ls_r_factor_ref 0.0500
_oxford_refine_ls_scale 0.1405(2)
_oxford_reflns_number_all 13862
_oxford_reflns_threshold_expression_ref I>2.5\s(I)
_cod_data_source_file ic902409n_si_002_1.cif
_cod_data_source_block 18-crown-6
_cod_depositor_comments
;
The following automatic conversions were performed:

'_symmetry_cell_setting' value 'Triclinic' changed to 'triclinic'
according to the built-in table from CIF Core dictionary named
'cif_core.dic' version 2.4.1 from
2010-06-29.

'_exptl_absorpt_correction_type' value 'Multi-scan'
changed to 'multi-scan' according to the built-in table from CIF Core
dictionary named 'cif_core.dic' version 2.4.1 from 2010-06-29.

Automatic conversion script
Id: cif_fix_values 1646 2011-03-28 12:23:43Z adriana 
;
_cod_original_sg_symbol_H-M 'P 1 '
_cod_original_formula_sum 'C60.00 H74 K2 N8 Nb1.00 O15.00'
_cod_database_code 4315294

loop_
_symmetry_equiv_pos_as_xyz
x,y,z

loop_
_atom_site_label
_atom_site_type_symbol
_atom_site_fract_x
_atom_site_fract_y
_atom_site_fract_z
_atom_site_U_iso_or_equiv
_atom_site_occupancy
_atom_site_adp_type
_atom_site_refinement_flags_posn
_atom_site_refinement_flags_adp
_atom_site_refinement_flags_occupancy
_atom_site_disorder_assembly
_atom_site_disorder_group
_oxford_atom_site_special_shape
_atom_site_attached_hydrogens
Nb1 Nb 1.05635(8) 0.30394(7) 0.93302(6) 0.0445 0.8249(14) Uani . . P . 1 . .
Nb2 Nb 1.1034(2) 0.43769(18) 0.85326(15) 0.0589 0.1751(14) Uani . . P . 2 . .
K1 K 1.06033(10) 0.02199(10) 1.13237(8) 0.0612 1.0000 Uani . . . . . . .
K2 K 1.07831(11) -0.27149(10) 1.64858(9) 0.0706 1.0000 Uani . . . . . . .
O1 O 1.0343(4) 0.1768(3) 0.9885(2) 0.0617 0.8249(14) Uani . . P . 1 . .
O2 O 1.1167(15) 0.5553(11) 0.7881(10) 0.0617 0.1751(14) Uani . . P . 2 . .
O10 O 1.3453(3) -0.0856(3) 1.0761(3) 0.0912 1.0000 Uani . . . . . . .
O11 O 1.2086(4) 0.1404(3) 1.1941(3) 0.1040 1.0000 Uani . . . . . . .
O12 O 0.9329(4) 0.2099(3) 1.3016(3) 0.0979 1.0000 Uani . . . . . . .
O13 O 0.7850(3) 0.1022(4) 1.2175(3) 0.0969 1.0000 Uani . . . . . . .
O14 O 0.9185(3) -0.1282(3) 1.1075(2) 0.0873 1.0000 Uani . . . . . . .
O15 O 1.1879(3) -0.1928(3) 1.0038(2) 0.0829 1.0000 Uani . . . . . . .
O20 O 1.3551(3) -0.3564(3) 1.5726(3) 0.0916 1.0000 Uani . . . . . . .
O21 O 1.2177(3) -0.1287(3) 1.6864(2) 0.0849 1.0000 Uani . . . . . . .
O22 O 0.9474(3) -0.0736(3) 1.7919(2) 0.0789 1.0000 Uani . . . . . . .
O23 O 0.7942(3) -0.1779(3) 1.7146(3) 0.0850 1.0000 Uani . . . . . . .
O24 O 0.9336(4) -0.4047(3) 1.6013(3) 0.0945 1.0000 Uani . . . . . . .
O25 O 1.2075(4) -0.4698(3) 1.4946(2) 0.0884 1.0000 Uani . . . . . . .
O31 O 1.1047(8) -0.1282(7) 1.2951(6) 0.1292(10) 0.557(5) Uiso D . P . 1 . .
O32 O 1.0338(9) -0.1143(9) 1.5080(7) 0.1292(10) 0.557(5) Uiso D . P . 1 . .
O41 O 1.1290(12) -0.1707(11) 1.2628(6) 0.1292(10) 0.443(5) Uiso D . P . 2 . .
O42 O 1.0520(11) -0.1172(11) 1.4852(7) 0.1292(10) 0.443(5) Uiso D . P . 2 . .
N1 N 1.2101(3) 0.3455(3) 0.9753(2) 0.0626 1.0000 Uani . . . . . . .
N2 N 1.4074(3) 0.2223(3) 0.8431(2) 0.0648 1.0000 Uani . . . . . . .
N3 N 1.2031(3) 0.2540(2) 0.7877(2) 0.0597 1.0000 Uani . . . . . . .
N4 N 1.0570(3) 0.2561(2) 0.6763(2) 0.0605 1.0000 Uani . . . . . . .
N5 N 0.9255(3) 0.3760(3) 0.8385(2) 0.0617 1.0000 Uani . . . . . . .
N6 N 0.7334(3) 0.5163(3) 0.9604(2) 0.0646 1.0000 Uani . . . . . . .
N7 N 0.9322(3) 0.4713(3) 1.0250(2) 0.0610 1.0000 Uani . . . . . . .
N8 N 1.0822(3) 0.4791(3) 1.1301(2) 0.0650 1.0000 Uani . . . . . . .
C1 C 1.1915(4) 0.4095(3) 1.0677(3) 0.0615 1.0000 Uani . . . . . . .
C2 C 1.3239(4) 0.3866(3) 1.0841(3) 0.0634 1.0000 Uani . . . . . . .
C3 C 1.3611(5) 0.4288(4) 1.1634(3) 0.0756 1.0000 Uani . . . . . . .
C4 C 1.4959(6) 0.3944(5) 1.1553(4) 0.0894 1.0000 Uani . . . . . . .
C5 C 1.5915(5) 0.3195(5) 1.0716(4) 0.0917 1.0000 Uani . . . . . . .
C6 C 1.5531(4) 0.2797(4) 0.9926(3) 0.0783 1.0000 Uani . . . . . . .
C7 C 1.4188(4) 0.3138(3) 0.9999(3) 0.0649 1.0000 Uani . . . . . . .
C8 C 1.3474(4) 0.2871(3) 0.9297(3) 0.0612 1.0000 Uani . . . . . . .
C9 C 1.3404(4) 0.2072(3) 0.7735(3) 0.0624 1.0000 Uani . . . . . . .
C10 C 1.4032(4) 0.1449(3) 0.6755(3) 0.0632 1.0000 Uani . . . . . . .
C11 C 1.5369(4) 0.0787(4) 0.6236(3) 0.0786 1.0000 Uani . . . . . . .
C12 C 1.5628(5) 0.0271(6) 0.5271(3) 0.0951 1.0000 Uani . . . . . . .
C13 C 1.4616(5) 0.0401(5) 0.4781(3) 0.0936 1.0000 Uani . . . . . . .
C14 C 1.3322(4) 0.1049(4) 0.5257(3) 0.0739 1.0000 Uani . . . . . . .
C15 C 1.3007(4) 0.1575(3) 0.6269(3) 0.0627 1.0000 Uani . . . . . . .
C16 C 1.1792(4) 0.2249(3) 0.6964(3) 0.0596 1.0000 Uani . . . . . . .
C17 C 0.9464(4) 0.3242(3) 0.7399(2) 0.0571 1.0000 Uani . . . . . . .
C18 C 0.8165(4) 0.3572(3) 0.7175(3) 0.0608 1.0000 Uani . . . . . . .
C19 C 0.7802(4) 0.3219(3) 0.6347(3) 0.0742 1.0000 Uani . . . . . . .
C20 C 0.6458(5) 0.3650(5) 0.6394(4) 0.0863 1.0000 Uani . . . . . . .
C21 C 0.5518(5) 0.4391(5) 0.7218(4) 0.0919 1.0000 Uani . . . . . . .
C22 C 0.5881(4) 0.4750(4) 0.8038(4) 0.0803 1.0000 Uani . . . . . . .
C23 C 0.7226(4) 0.4321(3) 0.7999(3) 0.0625 1.0000 Uani . . . . . . .
C24 C 0.7915(4) 0.4481(3) 0.8764(3) 0.0618 1.0000 Uani . . . . . . .
C25 C 0.7988(4) 0.5293(3) 1.0316(3) 0.0612 1.0000 Uani . . . . . . .
C26 C 0.7375(4) 0.6021(3) 1.1251(3) 0.0630 1.0000 Uani . . . . . . .
C27 C 0.6050(4) 0.6792(4) 1.1733(3) 0.0756 1.0000 Uani . . . . . . .
C28 C 0.5782(5) 0.7374(5) 1.2667(3) 0.0911 1.0000 Uani . . . . . . .
C29 C 0.6808(5) 0.7225(5) 1.3169(3) 0.0882 1.0000 Uani . . . . . . .
C30 C 0.8076(5) 0.6503(4) 1.2732(3) 0.0724 1.0000 Uani . . . . . . .
C31 C 0.8401(4) 0.5883(3) 1.1753(3) 0.0622 1.0000 Uani . . . . . . .
C32 C 0.9584(4) 0.5088(3) 1.1109(3) 0.0616 1.0000 Uani . . . . . . .
C100 C 1.3999(6) 0.0078(7) 1.0732(7) 0.1265 1.0000 Uani . . . . . . .
C101 C 1.3496(7) 0.0792(7) 1.1727(7) 0.1300 1.0000 Uani . . . . . . .
C102 C 1.1435(10) 0.2204(8) 1.2863(5) 0.1406 1.0000 Uani . . . . . . .
C103 C 1.0074(9) 0.2888(6) 1.2866(5) 0.1258 1.0000 Uani . . . . . . .
C104 C 0.8035(8) 0.2737(6) 1.2966(6) 0.1330 1.0000 Uani . . . . . . .
C105 C 0.7321(6) 0.1872(7) 1.3058(5) 0.1214 1.0000 Uani . . . . . . .
C106 C 0.7228(5) 0.0166(7) 1.2184(5) 0.1177 1.0000 Uani . . . . . . .
C107 C 0.7815(6) -0.0622(7) 1.1199(5) 0.1185 1.0000 Uani . . . . . . .
C108 C 0.9772(7) -0.2075(6) 1.0186(4) 0.1037 1.0000 Uani . . . . . . .
C109 C 1.1228(8) -0.2774(5) 1.0137(4) 0.1088 1.0000 Uani . . . . . . .
C110 C 1.3260(6) -0.2490(6) 0.9883(5) 0.1184 1.0000 Uani . . . . . . .
C111 C 1.3907(6) -0.1579(8) 0.9816(5) 0.1224 1.0000 Uani . . . . . . .
C200 C 1.4092(5) -0.2600(7) 1.5722(5) 0.1129 1.0000 Uani . . . . . . .
C201 C 1.3543(6) -0.1861(6) 1.6706(5) 0.1074 1.0000 Uani . . . . . . .
C202 C 1.1547(6) -0.0528(5) 1.7823(4) 0.0935 1.0000 Uani . . . . . . .
C203 C 1.0150(6) 0.0107(4) 1.7918(4) 0.0958 1.0000 Uani . . . . . . .
C204 C 0.8083(6) -0.0142(5) 1.8060(4) 0.1042 1.0000 Uani . . . . . . .
C205 C 0.7456(5) -0.1082(6) 1.8095(4) 0.1052 1.0000 Uani . . . . . . .
C206 C 0.7380(6) -0.2684(6) 1.7133(6) 0.1141 1.0000 Uani . . . . . . .
C207 C 0.7976(6) -0.3429(6) 1.6121(6) 0.1147 1.0000 Uani . . . . . . .
C208 C 1.0015(8) -0.4903(6) 1.5102(5) 0.1161 1.0000 Uani . . . . . . .
C209 C 1.1424(7) -0.5546(5) 1.5084(5) 0.1102 1.0000 Uani . . . . . . .
C210 C 1.3458(6) -0.5289(5) 1.4912(5) 0.1156 1.0000 Uani . . . . . . .
C211 C 1.4095(5) -0.4357(6) 1.4818(5) 0.1116 1.0000 Uani . . . . . . .
C301 C 1.1672(10) -0.2544(9) 1.2610(10) 0.1292(10) 0.557(5) Uiso D . P . 1 . .
C302 C 0.9718(7) -0.1039(9) 1.3567(7) 0.1292(10) 0.557(5) Uiso D . P . 1 . .
C303 C 0.9770(10) -0.1669(8) 1.4429(7) 0.1292(10) 0.557(5) Uiso D . P . 1 . .
C304 C 0.9670(13) 0.0115(9) 1.5260(10) 0.1292(10) 0.557(5) Uiso D . P . 1 . .
C401 C 1.0374(14) -0.2289(16) 1.3004(12) 0.1292(10) 0.443(5) Uiso D . P . 2 . .
C402 C 1.2126(8) -0.1817(10) 1.3288(8) 0.1292(10) 0.443(5) Uiso D . P . 2 . .
C403 C 1.1494(11) -0.0858(10) 1.4085(8) 0.1292(10) 0.443(5) Uiso D . P . 2 . .
C404 C 0.9217(10) -0.0386(15) 1.4852(13) 0.1292(10) 0.443(5) Uiso D . P . 2 . .
H3 H 1.2925 0.4842 1.2224 0.092(2) 1.0000 Uiso R . . . . . .
H4 H 1.5237 0.4204 1.2074 0.110(2) 1.0000 Uiso R . . . . . .
H5 H 1.6818 0.2964 1.0691 0.106(2) 1.0000 Uiso R . . . . . .
H6 H 1.6164 0.2306 0.9362 0.088(2) 1.0000 Uiso R . . . . . .
H11 H 1.6052 0.0724 0.6550 0.082(2) 1.0000 Uiso R . . . . . .
H12 H 1.6516 -0.0210 0.4935 0.096(2) 1.0000 Uiso R . . . . . .
H13 H 1.4838 0.0065 0.4102 0.093(2) 1.0000 Uiso R . . . . . .
H14 H 1.2633 0.1123 0.4942 0.076(2) 1.0000 Uiso R . . . . . .
H19 H 0.8438 0.2712 0.5774 0.086(2) 1.0000 Uiso R . . . . . .
H20 H 0.6170 0.3432 0.5854 0.098(2) 1.0000 Uiso R . . . . . .
H21 H 0.4612 0.4692 0.7210 0.099(2) 1.0000 Uiso R . . . . . .
H22 H 0.5253 0.5245 0.8615 0.089(2) 1.0000 Uiso R . . . . . .
H27 H 0.5394 0.6878 1.1394 0.076(2) 1.0000 Uiso R . . . . . .
H28 H 0.4912 0.7873 1.2997 0.089(2) 1.0000 Uiso R . . . . . .
H29 H 0.6603 0.7624 1.3823 0.097(2) 1.0000 Uiso R . . . . . .
H30 H 0.8755 0.6403 1.3067 0.074(2) 1.0000 Uiso R . . . . . .
H1001 H 1.4962 -0.0245 1.0530 0.165(2) 1.0000 Uiso R . . . . . .
H1002 H 1.3673 0.0644 1.0253 0.165(2) 1.0000 Uiso R . . . . . .
H1011 H 1.3730 0.0256 1.2246 0.164(2) 1.0000 Uiso R . . . . . .
H1012 H 1.3873 0.1435 1.1707 0.163(2) 1.0000 Uiso R . . . . . .
H1021 H 1.1500 0.1723 1.3470 0.161(2) 1.0000 Uiso R . . . . . .
H1022 H 1.1902 0.2799 1.2858 0.161(2) 1.0000 Uiso R . . . . . .
H1031 H 0.9707 0.3535 1.3409 0.149(2) 1.0000 Uiso R . . . . . .
H1032 H 1.0051 0.3231 1.2221 0.150(2) 1.0000 Uiso R . . . . . .
H1041 H 0.7595 0.3405 1.3500 0.127(2) 1.0000 Uiso R . . . . . .
H1042 H 0.8077 0.3050 1.2294 0.127(2) 1.0000 Uiso R . . . . . .
H1051 H 0.7417 0.1438 1.3660 0.111(2) 1.0000 Uiso R . . . . . .
H1052 H 0.6391 0.2341 1.3105 0.111(2) 1.0000 Uiso R . . . . . .
H1061 H 0.7429 -0.0376 1.2716 0.132(2) 1.0000 Uiso R . . . . . .
H1062 H 0.6263 0.0581 1.2312 0.132(2) 1.0000 Uiso R . . . . . .
H1071 H 0.7359 -0.1185 1.1145 0.144(2) 1.0000 Uiso R . . . . . .
H1072 H 0.7749 -0.0056 1.0649 0.144(2) 1.0000 Uiso R . . . . . .
H1081 H 0.9308 -0.2646 1.0183 0.125(2) 1.0000 Uiso R . . . . . .
H1082 H 0.9710 -0.1588 0.9594 0.124(2) 1.0000 Uiso R . . . . . .
H1091 H 1.1292 -0.3183 1.0752 0.116(2) 1.0000 Uiso R . . . . . .
H1092 H 1.1631 -0.3372 0.9525 0.116(2) 1.0000 Uiso R . . . . . .
H1101 H 1.3455 -0.2989 1.0429 0.098(2) 1.0000 Uiso R . . . . . .
H1102 H 1.3596 -0.3016 0.9242 0.098(2) 1.0000 Uiso R . . . . . .
H1111 H 1.4860 -0.2014 0.9669 0.123(2) 1.0000 Uiso R . . . . . .
H1112 H 1.3687 -0.1058 0.9274 0.123(2) 1.0000 Uiso R . . . . . .
H2001 H 1.5052 -0.3011 1.5601 0.121(2) 1.0000 Uiso R . . . . . .
H2002 H 1.3883 -0.2071 1.5182 0.121(2) 1.0000 Uiso R . . . . . .
H2011 H 1.3722 -0.2409 1.7244 0.123(2) 1.0000 Uiso R . . . . . .
H2012 H 1.3971 -0.1260 1.6716 0.122(2) 1.0000 Uiso R . . . . . .
H2021 H 1.1681 -0.1037 1.8385 0.111(2) 1.0000 Uiso R . . . . . .
H2022 H 1.1950 0.0081 1.7850 0.111(2) 1.0000 Uiso R . . . . . .
H2031 H 0.9732 0.0628 1.8554 0.111(2) 1.0000 Uiso R . . . . . .
H2032 H 1.0031 0.0593 1.7350 0.111(2) 1.0000 Uiso R . . . . . .
H2041 H 0.7696 0.0390 1.8694 0.105(2) 1.0000 Uiso R . . . . . .
H2042 H 0.7924 0.0348 1.7482 0.105(2) 1.0000 Uiso R . . . . . .
H2051 H 0.7728 -0.1616 1.8606 0.110(2) 1.0000 Uiso R . . . . . .
H2052 H 0.6493 -0.0720 1.8255 0.110(2) 1.0000 Uiso R . . . . . .
H2061 H 0.7579 -0.3228 1.7655 0.135(2) 1.0000 Uiso R . . . . . .
H2062 H 0.6420 -0.2260 1.7247 0.135(2) 1.0000 Uiso R . . . . . .
H2071 H 0.7522 -0.3995 1.6059 0.155(2) 1.0000 Uiso R . . . . . .
H2072 H 0.7840 -0.2835 1.5603 0.155(2) 1.0000 Uiso R . . . . . .
H2081 H 0.9562 -0.5458 1.5048 0.140(2) 1.0000 Uiso R . . . . . .
H2082 H 1.0035 -0.4418 1.4517 0.141(2) 1.0000 Uiso R . . . . . .
H2091 H 1.1439 -0.5824 1.5755 0.132(2) 1.0000 Uiso R . . . . . .
H2092 H 1.1876 -0.6233 1.4563 0.132(2) 1.0000 Uiso R . . . . . .
H2101 H 1.3538 -0.5692 1.5532 0.103(2) 1.0000 Uiso R . . . . . .
H2102 H 1.3852 -0.5886 1.4315 0.103(2) 1.0000 Uiso R . . . . . .
H2111 H 1.5054 -0.4771 1.4726 0.104(2) 1.0000 Uiso R . . . . . .
H2112 H 1.3935 -0.3905 1.4237 0.104(2) 1.0000 Uiso R . . . . . .
H3011 H 1.2605 -0.2729 1.2275 0.149(2) 0.557(5) Uiso R . P . 1 . .
H3012 H 1.1597 -0.3068 1.3159 0.149(2) 0.557(5) Uiso R . P . 1 . .
H3013 H 1.1224 -0.2692 1.2124 0.149(2) 0.557(5) Uiso R . P . 1 . .
H3021 H 0.9268 -0.0150 1.3683 0.149(2) 0.557(5) Uiso R . P . 1 . .
H3022 H 0.9316 -0.1375 1.3141 0.149(2) 0.557(5) Uiso R . P . 1 . .
H3031 H 1.0168 -0.2562 1.4311 0.149(2) 0.557(5) Uiso R . P . 1 . .
H3032 H 0.8835 -0.1428 1.4784 0.149(2) 0.557(5) Uiso R . P . 1 . .
H3041 H 1.0125 0.0399 1.5674 0.149(2) 0.557(5) Uiso R . P . 1 . .
H3042 H 0.8725 0.0602 1.5470 0.149(2) 0.557(5) Uiso R . P . 1 . .
H3043 H 1.0021 0.0207 1.4551 0.149(2) 0.557(5) Uiso R . P . 1 . .
H4011 H 0.9717 -0.2145 1.2617 0.149(2) 0.443(5) Uiso R . P . 2 . .
H4012 H 0.9927 -0.2003 1.3713 0.149(2) 0.443(5) Uiso R . P . 2 . .
H4013 H 1.0894 -0.3165 1.2945 0.149(2) 0.443(5) Uiso R . P . 2 . .
H4021 H 1.2369 -0.2652 1.3491 0.149(2) 0.443(5) Uiso R . P . 2 . .
H4022 H 1.2910 -0.1704 1.2867 0.149(2) 0.443(5) Uiso R . P . 2 . .
H4031 H 1.2189 -0.0921 1.4418 0.149(2) 0.443(5) Uiso R . P . 2 . .
H4032 H 1.1143 -0.0027 1.3888 0.149(2) 0.443(5) Uiso R . P . 2 . .
H4041 H 0.8512 -0.0578 1.5314 0.149(2) 0.443(5) Uiso R . P . 2 . .
H4042 H 0.9601 0.0027 1.5235 0.149(2) 0.443(5) Uiso R . P . 2 . .
H4043 H 0.8854 0.0151 1.4367 0.149(2) 0.443(5) Uiso R . P . 2 . .

loop_
_atom_site_aniso_label
_atom_site_aniso_U_11
_atom_site_aniso_U_22
_atom_site_aniso_U_33
_atom_site_aniso_U_23
_atom_site_aniso_U_13
_atom_site_aniso_U_12
Nb1 0.05887(15) 0.03604(12) 0.04186(12) 0.00653(8) -0.01867(10) -0.01733(10)
Nb2 0.0749(12) 0.0507(10) 0.0609(11) 0.0161(7) -0.0314(8) -0.0252(8)
K1 0.0654(4) 0.0590(4) 0.0671(4) 0.0133(3) -0.0228(3) -0.0281(3)
K2 0.0709(4) 0.0600(4) 0.0863(5) -0.0002(3) -0.0240(4) -0.0279(3)
O1 0.101(2) 0.0441(12) 0.0575(15) 0.0235(11) -0.0344(14) -0.0376(13)
O2 0.101(2) 0.0441(12) 0.0575(15) 0.0235(11) -0.0344(14) -0.0376(13)
O10 0.0662(15) 0.105(2) 0.105(2) 0.0418(19) -0.0292(15) -0.0299(15)
O11 0.139(3) 0.103(2) 0.121(3) 0.037(2) -0.082(2) -0.074(2)
O12 0.148(3) 0.0699(17) 0.0822(19) 0.0199(14) -0.042(2) -0.0397(19)
O13 0.0684(17) 0.113(2) 0.099(2) 0.0224(19) -0.0221(16) -0.0209(17)
O14 0.106(2) 0.104(2) 0.0865(19) 0.0304(16) -0.0455(16) -0.0662(19)
O15 0.102(2) 0.0746(16) 0.0711(16) 0.0123(13) -0.0267(15) -0.0278(15)
O20 0.0703(16) 0.103(2) 0.094(2) 0.0186(17) -0.0226(15) -0.0210(15)
O21 0.104(2) 0.101(2) 0.0823(18) 0.0242(16) -0.0477(16) -0.0613(18)
O22 0.101(2) 0.0679(15) 0.0728(16) 0.0080(12) -0.0292(14) -0.0328(14)
O23 0.0697(15) 0.0935(19) 0.098(2) 0.0261(16) -0.0248(14) -0.0358(14)
O24 0.117(2) 0.088(2) 0.113(2) 0.0175(18) -0.062(2) -0.0585(19)
O25 0.121(2) 0.0577(14) 0.0824(18) 0.0084(13) -0.0362(17) -0.0214(15)
N1 0.0681(16) 0.0514(13) 0.0689(16) -0.0025(12) -0.0315(13) -0.0130(12)
N2 0.0681(16) 0.0606(15) 0.0692(17) 0.0062(13) -0.0290(13) -0.0199(13)
N3 0.0694(16) 0.0495(13) 0.0579(14) 0.0008(10) -0.0272(12) -0.0116(11)
N4 0.0768(17) 0.0492(13) 0.0578(14) 0.0037(11) -0.0325(13) -0.0157(12)
N5 0.0648(15) 0.0527(13) 0.0643(15) -0.0013(11) -0.0286(12) -0.0095(11)
N6 0.0676(16) 0.0608(15) 0.0666(16) 0.0025(12) -0.0275(13) -0.0177(12)
N7 0.0739(17) 0.0481(13) 0.0624(15) -0.0003(11) -0.0294(13) -0.0159(12)
N8 0.0838(18) 0.0471(13) 0.0678(16) -0.0001(12) -0.0369(14) -0.0167(13)
C1 0.080(2) 0.0426(14) 0.0710(19) 0.0053(13) -0.0384(16) -0.0202(14)
C2 0.084(2) 0.0456(14) 0.074(2) 0.0118(13) -0.0424(17) -0.0249(14)
C3 0.096(3) 0.066(2) 0.084(2) 0.0094(17) -0.050(2) -0.0346(19)
C4 0.114(3) 0.093(3) 0.095(3) 0.017(2) -0.062(3) -0.054(3)
C5 0.094(3) 0.107(3) 0.103(3) 0.025(3) -0.056(3) -0.051(3)
C6 0.078(2) 0.088(3) 0.080(2) 0.013(2) -0.0317(19) -0.035(2)
C7 0.079(2) 0.0560(16) 0.077(2) 0.0174(15) -0.0406(17) -0.0304(15)
C8 0.0724(19) 0.0467(14) 0.0700(19) 0.0089(13) -0.0342(15) -0.0174(13)
C9 0.0686(19) 0.0519(16) 0.0646(18) 0.0043(13) -0.0250(15) -0.0144(14)
C10 0.0716(19) 0.0614(17) 0.0577(17) 0.0125(14) -0.0208(14) -0.0227(15)
C11 0.068(2) 0.103(3) 0.063(2) 0.0112(19) -0.0159(16) -0.030(2)
C12 0.075(2) 0.130(4) 0.065(2) -0.008(2) -0.0011(19) -0.030(2)
C13 0.093(3) 0.126(4) 0.0524(19) -0.002(2) -0.0083(19) -0.036(3)
C14 0.081(2) 0.079(2) 0.0571(18) 0.0063(16) -0.0208(17) -0.0218(18)
C15 0.077(2) 0.0542(16) 0.0557(16) 0.0103(13) -0.0220(15) -0.0198(14)
C16 0.0747(19) 0.0444(14) 0.0581(16) 0.0054(12) -0.0285(14) -0.0120(13)
C17 0.0743(19) 0.0444(13) 0.0561(15) 0.0064(11) -0.0312(14) -0.0160(13)
C18 0.0751(19) 0.0505(15) 0.0679(18) 0.0126(13) -0.0349(16) -0.0250(14)
C19 0.094(3) 0.0610(19) 0.080(2) 0.0059(17) -0.050(2) -0.0252(18)
C20 0.094(3) 0.095(3) 0.092(3) 0.007(2) -0.054(2) -0.040(2)
C21 0.080(3) 0.106(3) 0.103(3) 0.010(3) -0.049(2) -0.033(2)
C22 0.073(2) 0.081(2) 0.089(3) 0.001(2) -0.035(2) -0.0198(19)
C23 0.076(2) 0.0554(16) 0.0661(18) 0.0115(14) -0.0341(16) -0.0246(15)
C24 0.0703(19) 0.0506(15) 0.0703(19) 0.0095(14) -0.0334(16) -0.0187(14)
C25 0.0678(18) 0.0534(16) 0.0639(18) 0.0031(13) -0.0247(15) -0.0188(14)
C26 0.075(2) 0.0571(17) 0.0605(17) 0.0075(14) -0.0202(15) -0.0257(15)
C27 0.072(2) 0.085(2) 0.066(2) 0.0034(18) -0.0137(17) -0.0268(19)
C28 0.082(3) 0.107(3) 0.067(2) -0.005(2) -0.0049(19) -0.024(2)
C29 0.098(3) 0.102(3) 0.057(2) -0.011(2) -0.011(2) -0.033(2)
C30 0.097(3) 0.070(2) 0.0541(17) 0.0039(15) -0.0243(17) -0.0322(19)
C31 0.079(2) 0.0528(16) 0.0568(17) 0.0068(13) -0.0223(15) -0.0240(15)
C32 0.077(2) 0.0437(14) 0.0658(18) 0.0032(13) -0.0328(16) -0.0144(13)
C100 0.091(3) 0.152(6) 0.175(7) 0.087(5) -0.063(4) -0.073(4)
C101 0.142(5) 0.133(5) 0.195(7) 0.089(5) -0.120(6) -0.095(5)
C102 0.244(10) 0.148(6) 0.113(4) 0.030(4) -0.097(6) -0.137(7)
C103 0.202(8) 0.082(3) 0.109(4) -0.002(3) -0.047(5) -0.067(4)
C104 0.162(6) 0.078(3) 0.109(4) 0.003(3) -0.035(4) 0.014(4)
C105 0.087(3) 0.120(5) 0.111(4) 0.016(4) -0.016(3) 0.011(3)
C106 0.070(3) 0.175(6) 0.119(5) 0.028(4) -0.023(3) -0.058(3)
C107 0.098(4) 0.176(6) 0.133(5) 0.053(4) -0.065(4) -0.089(4)
C108 0.161(5) 0.122(4) 0.078(3) 0.034(3) -0.054(3) -0.096(4)
C109 0.179(6) 0.078(3) 0.084(3) 0.009(2) -0.041(3) -0.060(4)
C110 0.111(4) 0.104(4) 0.092(4) -0.014(3) -0.010(3) 0.009(3)
C111 0.074(3) 0.166(6) 0.097(4) 0.032(4) -0.007(3) -0.019(3)
C200 0.073(3) 0.149(5) 0.129(5) 0.037(4) -0.032(3) -0.051(3)
C201 0.097(3) 0.142(5) 0.122(4) 0.037(4) -0.058(3) -0.070(3)
C202 0.142(4) 0.107(3) 0.078(3) 0.021(2) -0.049(3) -0.086(3)
C203 0.152(5) 0.071(2) 0.081(3) -0.003(2) -0.038(3) -0.055(3)
C204 0.106(4) 0.097(3) 0.079(3) -0.011(2) -0.016(3) -0.005(3)
C205 0.081(3) 0.132(5) 0.091(3) 0.020(3) -0.009(2) -0.033(3)
C206 0.086(3) 0.123(4) 0.166(6) 0.052(4) -0.052(4) -0.064(3)
C207 0.118(4) 0.116(4) 0.161(6) 0.042(4) -0.084(4) -0.073(4)
C208 0.190(7) 0.105(4) 0.113(4) 0.025(3) -0.080(4) -0.098(4)
C209 0.162(6) 0.066(3) 0.105(4) -0.001(2) -0.037(4) -0.044(3)
C210 0.120(4) 0.078(3) 0.113(4) -0.005(3) -0.040(3) 0.014(3)
C211 0.085(3) 0.113(4) 0.100(4) 0.005(3) -0.015(3) 0.003(3)

loop_
_atom_type_symbol
_atom_type_scat_dispersion_real
_atom_type_scat_dispersion_imag
_atom_type_scat_Cromer_Mann_a1
_atom_type_scat_Cromer_Mann_b1
_atom_type_scat_Cromer_Mann_a2
_atom_type_scat_Cromer_Mann_b2
_atom_type_scat_Cromer_Mann_a3
_atom_type_scat_Cromer_Mann_b3
_atom_type_scat_Cromer_Mann_a4
_atom_type_scat_Cromer_Mann_b4
_atom_type_scat_Cromer_Mann_c
_atom_type_scat_source
C 0.0033 0.0016 2.3100 20.8439 1.0200 10.2075 1.5886 0.5687 0.8650 51.6512 0.2156 'International Tables Vol C 4.2.6.8 and 6.1.1.4'
H 0.0000 0.0000 0.4930 10.5109 0.3229 26.1257 0.1402 3.1424 0.0408 57.7998 0.0030 'International Tables Vol C 4.2.6.8 and 6.1.1.4'
N 0.0061 0.0033 12.2126 0.0057 3.1322 9.8933 2.0125 28.9975 1.1663 0.5826 -11.5290 'International Tables Vol C 4.2.6.8 and 6.1.1.4'
O 0.0106 0.0060 3.0485 13.2771 2.2868 5.7011 1.5463 0.3239 0.8670 32.9089 0.2508 'International Tables Vol C 4.2.6.8 and 6.1.1.4'
K 0.2009 0.2494 8.2186 12.7949 7.4398 0.7748 1.0519 213.1870 0.8659 41.6841 1.4228 'International Tables Vol C 4.2.6.8 and 6.1.1.4'
Nb -2.0727 0.6215 17.6142 1.1887 12.0144 11.7660 4.0418 0.2048 3.5335 69.7957 3.7559 'International Tables Vol C 4.2.6.8 and 6.1.1.4'

loop_
_geom_angle_atom_site_label_1
_geom_angle_site_symmetry_1
_geom_angle_atom_site_label_2
_geom_angle_site_symmetry_2
_geom_angle_atom_site_label_3
_geom_angle_site_symmetry_3
_geom_angle
_geom_angle_publ_flag
O1 . Nb1 . N1 . 111.49(13) yes
O1 . Nb1 . N3 . 112.25(14) yes
N1 . Nb1 . N3 . 81.33(11) yes
O1 . Nb1 . N5 . 111.67(14) yes
N1 . Nb1 . N5 . 136.83(11) yes
N3 . Nb1 . N5 . 81.79(11) yes
O1 . Nb1 . N7 . 111.90(14) yes
N1 . Nb1 . N7 . 82.77(11) yes
N3 . Nb1 . N7 . 135.86(11) yes
N5 . Nb1 . N7 . 82.34(10) yes
O2 . Nb2 . N1 . 129.3(5) yes
O2 . Nb2 . N3 . 121.2(5) yes
N1 . Nb2 . N3 . 78.28(11) yes
O2 . Nb2 . N5 . 114.9(5) yes
N1 . Nb2 . N5 . 114.98(12) yes
N3 . Nb2 . N5 . 77.28(12) yes
O2 . Nb2 . N7 . 121.4(5) yes
N1 . Nb2 . N7 . 70.36(11) yes
N3 . Nb2 . N7 . 116.61(13) yes
N5 . Nb2 . N7 . 69.05(11) yes
O1 . K1 . O31 . 173.19(18) yes
Nb1 . O1 . K1 . 150.84(17) yes
C100 . O10 . C111 . 111.7(5) yes
C101 . O11 . C102 . 117.3(5) yes
C103 . O12 . C104 . 110.5(5) yes
C105 . O13 . C106 . 113.9(5) yes
C107 . O14 . C108 . 112.7(4) yes
C109 . O15 . C110 . 113.2(5) yes
C200 . O20 . C211 . 113.2(5) yes
C201 . O21 . C202 . 112.7(4) yes
C203 . O22 . C204 . 113.3(4) yes
C205 . O23 . C206 . 111.3(5) yes
C207 . O24 . C208 . 114.2(5) yes
C209 . O25 . C210 . 111.1(4) yes
C301 . O31 . C302 . 110.05(10) yes
C301 . O31 . K1 . 112.1(8) yes
C302 . O31 . K1 . 102.6(5) yes
C303 . O32 . C304 . 110.11(10) yes
C303 . O32 . K2 . 105.0(5) yes
C304 . O32 . K2 . 126.0(8) yes
C401 . O41 . C402 . 109.98(10) yes
C401 . O41 . K1 . 118.4(8) yes
C402 . O41 . K1 . 126.1(6) yes
C403 . O42 . C404 . 110.01(10) yes
C403 . O42 . K2 . 132.0(7) yes
C404 . O42 . K2 . 117.0(6) yes
Nb1 . N1 . C1 . 123.5(2) yes
Nb1 . N1 . C8 . 125.1(2) yes
C1 . N1 . C8 . 109.4(3) yes
C8 . N2 . C9 . 122.9(3) yes
Nb1 . N3 . C9 . 125.6(2) yes
Nb1 . N3 . C16 . 124.6(2) yes
C9 . N3 . C16 . 106.8(3) yes
C16 . N4 . C17 . 123.4(3) yes
Nb1 . N5 . C17 . 123.9(2) yes
Nb1 . N5 . C24 . 123.2(2) yes
C17 . N5 . C24 . 109.3(3) yes
C24 . N6 . C25 . 123.7(3) yes
Nb1 . N7 . C25 . 124.1(2) yes
Nb1 . N7 . C32 . 123.0(2) yes
C25 . N7 . C32 . 108.7(3) yes
C1 . N8 . C32 . 123.3(3) yes
N1 . C1 . N8 . 129.0(3) yes
N1 . C1 . C2 . 107.7(3) yes
N8 . C1 . C2 . 123.2(3) yes
C1 . C2 . C3 . 130.9(4) yes
C1 . C2 . C7 . 107.9(3) yes
C3 . C2 . C7 . 121.1(4) yes
C2 . C3 . C4 . 117.4(4) yes
C2 . C3 . H3 . 120.8 no
C4 . C3 . H3 . 121.7 no
C3 . C4 . C5 . 121.6(4) yes
C3 . C4 . H4 . 119.3 no
C5 . C4 . H4 . 119.0 no
C4 . C5 . C6 . 120.4(4) yes
C4 . C5 . H5 . 119.5 no
C6 . C5 . H5 . 120.1 no
C5 . C6 . C7 . 118.4(4) yes
C5 . C6 . H6 . 120.7 no
C7 . C6 . H6 . 120.9 no
C2 . C7 . C6 . 121.1(3) yes
C2 . C7 . C8 . 107.7(3) yes
C6 . C7 . C8 . 131.3(4) yes
C7 . C8 . N1 . 107.2(3) yes
C7 . C8 . N2 . 123.2(3) yes
N1 . C8 . N2 . 129.6(3) yes
N3 . C9 . N2 . 125.8(3) yes
N3 . C9 . C10 . 109.8(3) yes
N2 . C9 . C10 . 124.4(3) yes
C9 . C10 . C11 . 133.5(3) yes
C9 . C10 . C15 . 106.6(3) yes
C11 . C10 . C15 . 119.9(3) yes
C10 . C11 . C12 . 117.9(4) yes
C10 . C11 . H11 . 120.0 no
C12 . C11 . H11 . 122.0 no
C11 . C12 . C13 . 122.4(4) yes
C11 . C12 . H12 . 118.1 no
C13 . C12 . H12 . 119.4 no
C12 . C13 . C14 . 120.9(4) yes
C12 . C13 . H13 . 119.9 no
C14 . C13 . H13 . 119.1 no
C13 . C14 . C15 . 118.5(4) yes
C13 . C14 . H14 . 121.5 no
C15 . C14 . H14 . 119.9 no
C14 . C15 . C10 . 120.3(3) yes
C14 . C15 . C16 . 132.2(3) yes
C10 . C15 . C16 . 107.4(3) yes
C15 . C16 . N3 . 109.3(3) yes
C15 . C16 . N4 . 124.4(3) yes
N3 . C16 . N4 . 126.2(3) yes
N5 . C17 . N4 . 129.1(3) yes
N5 . C17 . C18 . 108.0(3) yes
N4 . C17 . C18 . 122.8(3) yes
C17 . C18 . C19 . 131.3(4) yes
C17 . C18 . C23 . 107.2(3) yes
C19 . C18 . C23 . 121.4(3) yes
C18 . C19 . C20 . 116.9(4) yes
C18 . C19 . H19 . 122.2 no
C20 . C19 . H19 . 120.9 no
C19 . C20 . C21 . 121.9(4) yes
C19 . C20 . H20 . 119.7 no
C21 . C20 . H20 . 118.4 no
C20 . C21 . C22 . 121.2(4) yes
C20 . C21 . H21 . 119.3 no
C22 . C21 . H21 . 119.5 no
C21 . C22 . C23 . 117.4(4) yes
C21 . C22 . H22 . 122.6 no
C23 . C22 . H22 . 120.0 no
C22 . C23 . C18 . 121.2(3) yes
C22 . C23 . C24 . 130.3(4) yes
C18 . C23 . C24 . 108.4(3) yes
C23 . C24 . N5 . 106.9(3) yes
C23 . C24 . N6 . 124.3(3) yes
N5 . C24 . N6 . 128.8(3) yes
N6 . C25 . N7 . 126.4(3) yes
N6 . C25 . C26 . 125.0(3) yes
N7 . C25 . C26 . 108.6(3) yes
C25 . C26 . C27 . 133.9(4) yes
C25 . C26 . C31 . 106.7(3) yes
C27 . C26 . C31 . 119.4(3) yes
C26 . C27 . C28 . 119.0(4) yes
C26 . C27 . H27 . 118.4 no
C28 . C27 . H27 . 122.6 no
C27 . C28 . C29 . 121.4(4) yes
C27 . C28 . H28 . 119.9 no
C29 . C28 . H28 . 118.7 no
C28 . C29 . C30 . 121.1(4) yes
C28 . C29 . H29 . 120.3 no
C30 . C29 . H29 . 118.6 no
C29 . C30 . C31 . 119.4(4) yes
C29 . C30 . H30 . 121.0 no
C31 . C30 . H30 . 119.6 no
C26 . C31 . C30 . 119.7(3) yes
C26 . C31 . C32 . 106.8(3) yes
C30 . C31 . C32 . 133.5(3) yes
C31 . C32 . N8 . 124.0(3) yes
C31 . C32 . N7 . 109.2(3) yes
N8 . C32 . N7 . 126.8(3) yes
O10 . C100 . C101 . 109.2(5) yes
O10 . C100 . H1001 . 112.7 no
C101 . C100 . H1001 . 110.9 no
O10 . C100 . H1002 . 108.2 no
C101 . C100 . H1002 . 106.4 no
H1001 . C100 . H1002 . 109.2 no
C100 . C101 . O11 . 109.8(5) yes
C100 . C101 . H1011 . 110.0 no
O11 . C101 . H1011 . 110.7 no
C100 . C101 . H1012 . 109.2 no
O11 . C101 . H1012 . 106.7 no
H1011 . C101 . H1012 . 110.4 no
O11 . C102 . C103 . 109.2(5) yes
O11 . C102 . H1021 . 110.8 no
C103 . C102 . H1021 . 112.0 no
O11 . C102 . H1022 . 106.8 no
C103 . C102 . H1022 . 108.5 no
H1021 . C102 . H1022 . 109.5 no
C102 . C103 . O12 . 110.2(5) yes
C102 . C103 . H1031 . 108.1 no
O12 . C103 . H1031 . 109.7 no
C102 . C103 . H1032 . 109.1 no
O12 . C103 . H1032 . 109.3 no
H1031 . C103 . H1032 . 110.4 no
O12 . C104 . C105 . 108.9(5) yes
O12 . C104 . H1041 . 110.1 no
C105 . C104 . H1041 . 110.7 no
O12 . C104 . H1042 . 107.7 no
C105 . C104 . H1042 . 108.4 no
H1041 . C104 . H1042 . 111.0 no
C104 . C105 . O13 . 109.4(5) yes
C104 . C105 . H1051 . 109.2 no
O13 . C105 . H1051 . 110.4 no
C104 . C105 . H1052 . 108.3 no
O13 . C105 . H1052 . 108.6 no
H1051 . C105 . H1052 . 110.8 no
O13 . C106 . C107 . 108.7(4) yes
O13 . C106 . H1061 . 108.5 no
C107 . C106 . H1061 . 107.0 no
O13 . C106 . H1062 . 110.9 no
C107 . C106 . H1062 . 111.8 no
H1061 . C106 . H1062 . 109.7 no
C106 . C107 . O14 . 110.4(4) yes
C106 . C107 . H1071 . 111.8 no
O14 . C107 . H1071 . 110.4 no
C106 . C107 . H1072 . 107.0 no
O14 . C107 . H1072 . 106.2 no
H1071 . C107 . H1072 . 110.8 no
O14 . C108 . C109 . 108.9(4) yes
O14 . C108 . H1081 . 109.4 no
C109 . C108 . H1081 . 110.6 no
O14 . C108 . H1082 . 109.3 no
C109 . C108 . H1082 . 109.2 no
H1081 . C108 . H1082 . 109.5 no
C108 . C109 . O15 . 108.4(4) yes
C108 . C109 . H1091 . 109.3 no
O15 . C109 . H1091 . 110.6 no
C108 . C109 . H1092 . 108.9 no
O15 . C109 . H1092 . 108.1 no
H1091 . C109 . H1092 . 111.6 no
O15 . C110 . C111 . 111.9(5) yes
O15 . C110 . H1101 . 109.9 no
C111 . C110 . H1101 . 109.2 no
O15 . C110 . H1102 . 106.8 no
C111 . C110 . H1102 . 109.5 no
H1101 . C110 . H1102 . 109.6 no
C110 . C111 . O10 . 109.0(5) yes
C110 . C111 . H1111 . 108.6 no
O10 . C111 . H1111 . 109.5 no
C110 . C111 . H1112 . 109.1 no
O10 . C111 . H1112 . 110.5 no
H1111 . C111 . H1112 . 110.2 no
O20 . C200 . C201 . 110.2(5) yes
O20 . C200 . H2001 . 106.5 no
C201 . C200 . H2001 . 109.8 no
O20 . C200 . H2002 . 110.0 no
C201 . C200 . H2002 . 109.8 no
H2001 . C200 . H2002 . 110.5 no
C200 . C201 . O21 . 108.9(4) yes
C200 . C201 . H2011 . 109.0 no
O21 . C201 . H2011 . 108.9 no
C200 . C201 . H2012 . 109.6 no
O21 . C201 . H2012 . 111.5 no
H2011 . C201 . H2012 . 108.9 no
O21 . C202 . C203 . 110.4(4) yes
O21 . C202 . H2021 . 110.0 no
C203 . C202 . H2021 . 110.6 no
O21 . C202 . H2022 . 109.3 no
C203 . C202 . H2022 . 108.4 no
H2021 . C202 . H2022 . 108.2 no
C202 . C203 . O22 . 111.7(4) yes
C202 . C203 . H2031 . 110.4 no
O22 . C203 . H2031 . 106.9 no
C202 . C203 . H2032 . 109.7 no
O22 . C203 . H2032 . 107.6 no
H2031 . C203 . H2032 . 110.5 no
O22 . C204 . C205 . 109.6(4) yes
O22 . C204 . H2041 . 110.0 no
C205 . C204 . H2041 . 109.3 no
O22 . C204 . H2042 . 108.9 no
C205 . C204 . H2042 . 109.0 no
H2041 . C204 . H2042 . 110.1 no
C204 . C205 . O23 . 108.7(4) yes
C204 . C205 . H2051 . 107.1 no
O23 . C205 . H2051 . 109.0 no
C204 . C205 . H2052 . 112.7 no
O23 . C205 . H2052 . 109.2 no
H2051 . C205 . H2052 . 110.1 no
O23 . C206 . C207 . 108.8(5) yes
O23 . C206 . H2061 . 109.9 no
C207 . C206 . H2061 . 108.6 no
O23 . C206 . H2062 . 107.5 no
C207 . C206 . H2062 . 110.9 no
H2061 . C206 . H2062 . 111.0 no
C206 . C207 . O24 . 108.6(4) yes
C206 . C207 . H2071 . 110.5 no
O24 . C207 . H2071 . 112.1 no
C206 . C207 . H2072 . 106.5 no
O24 . C207 . H2072 . 109.9 no
H2071 . C207 . H2072 . 109.1 no
O24 . C208 . C209 . 109.9(4) yes
O24 . C208 . H2081 . 110.9 no
C209 . C208 . H2081 . 113.0 no
O24 . C208 . H2082 . 107.8 no
C209 . C208 . H2082 . 104.8 no
H2081 . C208 . H2082 . 110.2 no
C208 . C209 . O25 . 109.2(4) yes
C208 . C209 . H2091 . 106.7 no
O25 . C209 . H2091 . 106.8 no
C208 . C209 . H2092 . 112.9 no
O25 . C209 . H2092 . 110.2 no
H2091 . C209 . H2092 . 110.9 no
O25 . C210 . C211 . 109.5(4) yes
O25 . C210 . H2101 . 109.3 no
C211 . C210 . H2101 . 109.8 no
O25 . C210 . H2102 . 106.5 no
C211 . C210 . H2102 . 110.2 no
H2101 . C210 . H2102 . 111.4 no
C210 . C211 . O20 . 108.0(5) yes
C210 . C211 . H2111 . 109.5 no
O20 . C211 . H2111 . 109.2 no
C210 . C211 . H2112 . 109.3 no
O20 . C211 . H2112 . 111.2 no
H2111 . C211 . H2112 . 109.6 no
O31 . C301 . H3011 . 110.1 no
O31 . C301 . H3012 . 112.3 no
H3011 . C301 . H3012 . 109.5 no
O31 . C301 . H3013 . 106.0 no
H3011 . C301 . H3013 . 109.5 no
H3012 . C301 . H3013 . 109.5 no
O31 . C302 . C303 . 109.58(10) yes
O31 . C302 . H3021 . 107.5 no
C303 . C302 . H3021 . 116.0 no
O31 . C302 . H3022 . 104.1 no
C303 . C302 . H3022 . 109.6 no
H3021 . C302 . H3022 . 109.5 no
O32 . C303 . C302 . 109.60(10) yes
O32 . C303 . H3031 . 113.6 no
C302 . C303 . H3031 . 115.7 no
O32 . C303 . H3032 . 105.1 no
C302 . C303 . H3032 . 102.2 no
H3031 . C303 . H3032 . 109.5 no
O32 . C304 . H3041 . 105.1 no
O32 . C304 . H3042 . 130.9 no
H3041 . C304 . H3042 . 109.5 no
O32 . C304 . H3043 . 89.9 no
H3041 . C304 . H3043 . 109.5 no
H3042 . C304 . H3043 . 109.5 no
O41 . C401 . H4011 . 112.2 no
O41 . C401 . H4012 . 110.2 no
H4011 . C401 . H4012 . 109.5 no
O41 . C401 . H4013 . 106.0 no
H4011 . C401 . H4013 . 109.5 no
H4012 . C401 . H4013 . 109.5 no
O41 . C402 . C403 . 109.52(10) yes
O41 . C402 . H4021 . 107.5 no
C403 . C402 . H4021 . 116.1 no
O41 . C402 . H4022 . 104.4 no
C403 . C402 . H4022 . 109.2 no
H4021 . C402 . H4022 . 109.5 no
O42 . C403 . C402 . 109.58(10) yes
O42 . C403 . H4031 . 103.5 no
C402 . C403 . H4031 . 103.4 no
O42 . C403 . H4032 . 113.1 no
C402 . C403 . H4032 . 116.5 no
H4031 . C403 . H4032 . 109.5 no
O42 . C404 . H4041 . 114.6 no
O42 . C404 . H4042 . 69.9 no
H4041 . C404 . H4042 . 109.5 no
O42 . C404 . H4043 . 133.2 no
H4041 . C404 . H4043 . 109.5 no
H4042 . C404 . H4043 . 109.5 no

loop_
_geom_bond_atom_site_label_1
_geom_bond_site_symmetry_1
_geom_bond_atom_site_label_2
_geom_bond_site_symmetry_2
_geom_bond_distance
_geom_bond_publ_flag
Nb1 . O1 . 1.724(3) yes
Nb1 . N1 . 2.133(3) yes
Nb1 . N3 . 2.163(3) yes
Nb1 . N5 . 2.128(3) yes
Nb1 . N7 . 2.130(3) yes
Nb2 . O2 . 1.658(11) yes
Nb2 . N1 . 2.319(3) yes
Nb2 . N3 . 2.108(3) yes
Nb2 . N5 . 2.379(4) yes
Nb2 . N7 . 2.559(4) yes
K1 . O1 . 2.656(3) yes
K1 . O31 . 2.848(8) yes
K2 . O32 . 2.657(9) yes
O10 . C100 . 1.415(7) yes
O10 . C111 . 1.417(8) yes
O11 . C101 . 1.428(8) yes
O11 . C102 . 1.434(9) yes
O12 . C103 . 1.420(8) yes
O12 . C104 . 1.386(8) yes
O13 . C105 . 1.422(8) yes
O13 . C106 . 1.396(8) yes
O14 . C107 . 1.410(7) yes
O14 . C108 . 1.393(7) yes
O15 . C109 . 1.401(6) yes
O15 . C110 . 1.402(7) yes
O20 . C200 . 1.445(7) yes
O20 . C211 . 1.412(7) yes
O21 . C201 . 1.388(6) yes
O21 . C202 . 1.449(6) yes
O22 . C203 . 1.429(6) yes
O22 . C204 . 1.417(6) yes
O23 . C205 . 1.406(7) yes
O23 . C206 . 1.401(6) yes
O24 . C207 . 1.397(7) yes
O24 . C208 . 1.456(8) yes
O25 . C209 . 1.401(7) yes
O25 . C210 . 1.435(7) yes
O31 . C301 . 1.406(7) yes
O31 . C302 . 1.438(6) yes
O32 . C303 . 1.451(7) yes
O32 . C304 . 1.378(8) yes
O41 . C401 . 1.409(8) yes
O41 . C402 . 1.419(7) yes
O42 . C403 . 1.456(7) yes
O42 . C404 . 1.415(8) yes
N1 . C1 . 1.397(4) yes
N1 . C8 . 1.409(5) yes
N2 . C8 . 1.292(5) yes
N2 . C9 . 1.387(4) yes
N3 . C9 . 1.391(5) yes
N3 . C16 . 1.400(4) yes
N4 . C16 . 1.373(4) yes
N4 . C17 . 1.298(4) yes
N5 . C17 . 1.405(4) yes
N5 . C24 . 1.391(4) yes
N6 . C24 . 1.279(5) yes
N6 . C25 . 1.384(4) yes
N7 . C25 . 1.376(4) yes
N7 . C32 . 1.379(4) yes
N8 . C1 . 1.288(5) yes
N8 . C32 . 1.388(5) yes
C1 . C2 . 1.473(5) yes
C2 . C3 . 1.394(5) yes
C2 . C7 . 1.389(6) yes
C3 . C4 . 1.383(7) yes
C3 . H3 . 1.000 no
C4 . C5 . 1.396(8) yes
C4 . H4 . 0.930 no
C5 . C6 . 1.386(6) yes
C5 . H5 . 0.935 no
C6 . C7 . 1.381(6) yes
C6 . H6 . 0.930 no
C7 . C8 . 1.479(5) yes
C9 . C10 . 1.409(5) yes
C10 . C11 . 1.409(5) yes
C10 . C15 . 1.418(5) yes
C11 . C12 . 1.368(6) yes
C11 . H11 . 0.940 no
C12 . C13 . 1.407(7) yes
C12 . H12 . 0.942 no
C13 . C14 . 1.357(6) yes
C13 . H13 . 0.944 no
C14 . C15 . 1.420(5) yes
C14 . H14 . 0.945 no
C15 . C16 . 1.402(5) yes
C17 . C18 . 1.466(5) yes
C18 . C19 . 1.396(5) yes
C18 . C23 . 1.378(5) yes
C19 . C20 . 1.383(6) yes
C19 . H19 . 0.946 no
C20 . C21 . 1.374(7) yes
C20 . H20 . 0.939 no
C21 . C22 . 1.390(6) yes
C21 . H21 . 0.945 no
C22 . C23 . 1.387(5) yes
C22 . H22 . 0.942 no
C23 . C24 . 1.483(5) yes
C25 . C26 . 1.407(5) yes
C26 . C27 . 1.416(5) yes
C26 . C31 . 1.431(5) yes
C27 . C28 . 1.358(6) yes
C27 . H27 . 0.932 no
C28 . C29 . 1.429(7) yes
C28 . H28 . 0.931 no
C29 . C30 . 1.343(6) yes
C29 . H29 . 0.942 no
C30 . C31 . 1.419(5) yes
C30 . H30 . 0.947 no
C31 . C32 . 1.392(5) yes
C100 . C101 . 1.465(11) yes
C100 . H1001 . 0.967 no
C100 . H1002 . 0.967 no
C101 . H1011 . 0.964 no
C101 . H1012 . 0.974 no
C102 . C103 . 1.440(11) yes
C102 . H1021 . 1.000 no
C102 . H1022 . 1.000 no
C103 . H1031 . 0.959 no
C103 . H1032 . 0.966 no
C104 . C105 . 1.472(11) yes
C104 . H1041 . 0.967 no
C104 . H1042 . 0.980 no
C105 . H1051 . 0.970 no
C105 . H1052 . 0.970 no
C106 . C107 . 1.491(10) yes
C106 . H1061 . 0.974 no
C106 . H1062 . 0.978 no
C107 . H1071 . 0.970 no
C107 . H1072 . 0.995 no
C108 . C109 . 1.518(9) yes
C108 . H1081 . 0.973 no
C108 . H1082 . 0.987 no
C109 . H1091 . 0.967 no
C109 . H1092 . 0.990 no
C110 . C111 . 1.466(10) yes
C110 . H1101 . 0.962 no
C110 . H1102 . 0.978 no
C111 . H1111 . 0.968 no
C111 . H1112 . 0.976 no
C200 . C201 . 1.464(9) yes
C200 . H2001 . 0.974 no
C200 . H2002 . 0.976 no
C201 . H2011 . 0.982 no
C201 . H2012 . 0.975 no
C202 . C203 . 1.438(8) yes
C202 . H2021 . 0.974 no
C202 . H2022 . 0.967 no
C203 . H2031 . 0.970 no
C203 . H2032 . 0.965 no
C204 . C205 . 1.482(9) yes
C204 . H2041 . 0.974 no
C204 . H2042 . 0.985 no
C205 . H2051 . 0.964 no
C205 . H2052 . 0.970 no
C206 . C207 . 1.498(10) yes
C206 . H2061 . 0.965 no
C206 . H2062 . 0.978 no
C207 . H2071 . 0.974 no
C207 . H2072 . 0.987 no
C208 . C209 . 1.473(10) yes
C208 . H2081 . 0.960 no
C208 . H2082 . 0.975 no
C209 . H2091 . 0.970 no
C209 . H2092 . 0.969 no
C210 . C211 . 1.479(10) yes
C210 . H2101 . 0.973 no
C210 . H2102 . 0.975 no
C211 . H2111 . 0.979 no
C211 . H2112 . 0.968 no
C301 . H3011 . 0.970 no
C301 . H3012 . 0.970 no
C301 . H3013 . 0.970 no
C302 . C303 . 1.386(7) yes
C302 . H3021 . 0.970 no
C302 . H3022 . 0.970 no
C303 . H3031 . 0.970 no
C303 . H3032 . 0.970 no
C304 . H3041 . 0.970 no
C304 . H3042 . 0.970 no
C304 . H3043 . 0.970 no
C401 . H4011 . 0.970 no
C401 . H4012 . 0.970 no
C401 . H4013 . 0.970 no
C402 . C403 . 1.413(7) yes
C402 . H4021 . 0.970 no
C402 . H4022 . 0.970 no
C403 . H4031 . 0.970 no
C403 . H4032 . 0.970 no
C404 . H4041 . 0.970 no
C404 . H4042 . 0.970 no
C404 . H4043 . 0.970 no
